data_2230585
loop_
_publ_author_name
'Lu, Chun-Hsiang'
'Wu, Chia-Jun'
'Yeh, Chun-Wei'
'Hu, Hui-Ling'
'Chen, Jhy-Der'

_publ_section_title
;
 Methyl 4-[(pyrimidin-2-yl)carbamoyl]benzoate
;
_journal_coeditor_code BT5561
_journal_issue 7
_journal_name_full 'Acta Crystallographica Section E'
_journal_page_first o1858
_journal_paper_doi 10.1107/S1600536811025190
_journal_volume 67
_journal_year 2011
_chemical_formula_iupac 'C13 H11 N3 O3'
_chemical_formula_moiety 'C13 H11 N3 O3'
_chemical_formula_sum 'C13 H11 N3 O3'
_chemical_formula_weight 257.25
_chemical_name_systematic
;
Methyl 4-[(pyrimidin-2-yl)carbamoyl]benzoate
;
_space_group_IT_number 2
_symmetry_cell_setting triclinic
_symmetry_space_group_name_Hall '-P 1'
_symmetry_space_group_name_H-M 'P -1'
_atom_sites_solution_hydrogens geom
_atom_sites_solution_primary direct
_atom_sites_solution_secondary difmap
_audit_creation_method SHELXL-97
_cell_angle_alpha 80.793(12)
_cell_angle_beta 79.997(11)
_cell_angle_gamma 77.426(10)
_cell_formula_units_Z 2
_cell_length_a 5.7387(7)
_cell_length_b 7.9037(10)
_cell_length_c 13.6496(19)
_cell_measurement_reflns_used 26
_cell_measurement_temperature 295(2)
_cell_measurement_theta_max 17.37
_cell_measurement_theta_min 4.44
_cell_volume 590.24(14)
_computing_cell_refinement 'XSCANS (Siemens, 1995)'
_computing_data_collection 'XSCANS (Siemens, 1995)'
_computing_data_reduction 'SHELXTL (Sheldrick, 2008)'
_computing_molecular_graphics 'SHELXTL (Sheldrick, 2008)'
_computing_publication_material 'SHELXTL (Sheldrick, 2008)'
_computing_structure_refinement 'SHELXL97 (Sheldrick, 2008)'
_computing_structure_solution 'SHELXS97 (Sheldrick, 2008)'
_diffrn_ambient_temperature 295(2)
_diffrn_measured_fraction_theta_full 0.990
_diffrn_measured_fraction_theta_max 0.990
_diffrn_measurement_device_type 'Siemens P4'
_diffrn_measurement_method \w
_diffrn_radiation_monochromator graphite
_diffrn_radiation_source 'fine-focus sealed tube'
_diffrn_radiation_type MoK\a
_diffrn_radiation_wavelength 0.71073
_diffrn_reflns_av_R_equivalents 0.0367
_diffrn_reflns_av_sigmaI/netI 0.0447
_diffrn_reflns_limit_h_max 1
_diffrn_reflns_limit_h_min -6
_diffrn_reflns_limit_k_max 9
_diffrn_reflns_limit_k_min -9
_diffrn_reflns_limit_l_max 16
_diffrn_reflns_limit_l_min -16
_diffrn_reflns_number 2727
_diffrn_reflns_theta_full 24.99
_diffrn_reflns_theta_max 24.99
_diffrn_reflns_theta_min 2.66
_diffrn_standards_decay_% 0
_diffrn_standards_interval_count 97
_diffrn_standards_number 3
_exptl_absorpt_coefficient_mu 0.106
_exptl_absorpt_correction_T_max 0.989
_exptl_absorpt_correction_T_min 0.963
_exptl_absorpt_correction_type psi-scan
_exptl_absorpt_process_details '(XSCANS; Siemens, 1995)'
_exptl_crystal_colour colourless
_exptl_crystal_density_diffrn 1.447
_exptl_crystal_density_method 'not measured'
_exptl_crystal_description plate
_exptl_crystal_F_000 268
_exptl_crystal_size_max 0.5
_exptl_crystal_size_mid 0.3
_exptl_crystal_size_min 0.1
_refine_diff_density_max 0.206
_refine_diff_density_min -0.180
_refine_ls_extinction_coef 0.035(5)
_refine_ls_extinction_expression Fc^*^=kFc[1+0.001xFc^2^\l^3^/sin(2\q)]^-1/4^
_refine_ls_extinction_method 'SHELXL97 (Sheldrick, 2008)'
_refine_ls_goodness_of_fit_ref 1.035
_refine_ls_hydrogen_treatment constr
_refine_ls_matrix_type full
_refine_ls_number_parameters 174
_refine_ls_number_reflns 2066
_refine_ls_number_restraints 0
_refine_ls_restrained_S_all 1.035
_refine_ls_R_factor_all 0.0771
_refine_ls_R_factor_gt 0.0446
_refine_ls_shift/su_max 0.000
_refine_ls_shift/su_mean 0.000
_refine_ls_structure_factor_coef Fsqd
_refine_ls_weighting_details 'calc w=1/[\s^2^(Fo^2^)+(0.0430P)^2^+0.2307P] where P=(Fo^2^+2Fc^2^)/3'
_refine_ls_weighting_scheme calc
_refine_ls_wR_factor_gt 0.1017
_refine_ls_wR_factor_ref 0.1193
_reflns_number_gt 1427
_reflns_number_total 2066
_reflns_threshold_expression I>2\s(I)
_cod_data_source_file bt5561.cif
_cod_data_source_block I
_cod_original_cell_volume 590.24(13)
_cod_database_code 2230585
_cod_database_fobs_code 2230585

loop_
_symmetry_equiv_pos_as_xyz
'x, y, z'
'-x, -y, -z'

loop_
_atom_site_type_symbol
_atom_site_label
_atom_site_fract_x
_atom_site_fract_y
_atom_site_fract_z
_atom_site_U_iso_or_equiv
_atom_site_adp_type
_atom_site_calc_flag
_atom_site_refinement_flags
_atom_site_occupancy
_atom_site_symmetry_multiplicity
_atom_site_disorder_assembly
_atom_site_disorder_group
C C1 0.3108(4) 0.2690(3) 1.01131(16) 0.0434(5) Uani d . 1 1 . .
C C2 0.4585(5) 0.1585(3) 1.15496(18) 0.0526(6) Uani d . 1 1 . .
H H2A 0.5531 0.1622 1.2032 0.063 Uiso calc R 1 1 . .
C C3 0.3398(5) 0.0224(3) 1.16664(19) 0.0556(7) Uani d . 1 1 . .
H H3A 0.3510 -0.0647 1.2211 0.067 Uiso calc R 1 1 . .
C C4 0.2038(5) 0.0214(3) 1.09384(19) 0.0569(7) Uani d . 1 1 . .
H H4A 0.1188 -0.0682 1.0999 0.068 Uiso calc R 1 1 . .
C C5 0.1708(4) 0.4275(3) 0.85404(17) 0.0441(5) Uani d . 1 1 . .
C C6 0.2691(4) 0.5254(3) 0.75767(16) 0.0410(5) Uani d . 1 1 . .
C C7 0.5130(4) 0.4939(3) 0.71956(17) 0.0448(6) Uani d . 1 1 . .
H H7A 0.6229 0.4185 0.7570 0.054 Uiso calc R 1 1 . .
C C8 0.5926(4) 0.5745(3) 0.62600(17) 0.0449(6) Uani d . 1 1 . .
H H8A 0.7555 0.5503 0.6000 0.054 Uiso calc R 1 1 . .
C C9 0.4323(4) 0.6908(3) 0.57060(16) 0.0426(5) Uani d . 1 1 . .
C C10 0.1888(4) 0.7234(3) 0.60887(18) 0.0493(6) Uani d . 1 1 . .
H H10A 0.0797 0.8015 0.5722 0.059 Uiso calc R 1 1 . .
C C11 0.1086(4) 0.6399(3) 0.70134(17) 0.0474(6) Uani d . 1 1 . .
H H11A -0.0552 0.6608 0.7261 0.057 Uiso calc R 1 1 . .
C C12 0.5146(4) 0.7860(3) 0.47167(17) 0.0473(6) Uani d . 1 1 . .
C C13 0.8539(5) 0.8302(4) 0.35163(19) 0.0626(7) Uani d . 1 1 . .
H H13A 1.0257 0.8119 0.3490 0.094 Uiso calc R 1 1 . .
H H13B 0.7869 0.9530 0.3485 0.094 Uiso calc R 1 1 . .
H H13C 0.8174 0.7856 0.2959 0.094 Uiso calc R 1 1 . .
N N1 0.4459(3) 0.2859(2) 1.07831(14) 0.0469(5) Uani d . 1 1 . .
N N2 0.1882(4) 0.1440(3) 1.01460(15) 0.0558(6) Uani d . 1 1 . .
N N3 0.3151(4) 0.3953(3) 0.92751(14) 0.0496(5) Uani d . 1 1 . .
H H3B 0.4202 0.4605 0.9213 0.059 Uiso calc R 1 1 . .
O O1 -0.0197(3) 0.3799(2) 0.86197(13) 0.0601(5) Uani d . 1 1 . .
O O2 0.7514(3) 0.7402(2) 0.44414(12) 0.0576(5) Uani d . 1 1 . .
O O3 0.3845(3) 0.8936(3) 0.42251(14) 0.0690(6) Uani d . 1 1 . .

loop_
_atom_site_aniso_label
_atom_site_aniso_U_11
_atom_site_aniso_U_22
_atom_site_aniso_U_33
_atom_site_aniso_U_12
_atom_site_aniso_U_13
_atom_site_aniso_U_23
C1 0.0482(13) 0.0487(13) 0.0364(12) -0.0176(11) -0.0042(10) -0.0053(10)
C2 0.0638(16) 0.0542(15) 0.0436(13) -0.0143(12) -0.0160(12) -0.0048(11)
C3 0.0678(17) 0.0504(15) 0.0466(14) -0.0158(12) -0.0070(12) 0.0044(11)
C4 0.0648(17) 0.0553(15) 0.0551(15) -0.0292(13) -0.0085(13) 0.0032(12)
C5 0.0487(14) 0.0462(13) 0.0419(12) -0.0162(11) -0.0083(10) -0.0077(10)
C6 0.0493(14) 0.0412(12) 0.0381(12) -0.0155(10) -0.0109(10) -0.0071(9)
C7 0.0458(13) 0.0476(13) 0.0442(13) -0.0128(10) -0.0150(10) -0.0010(10)
C8 0.0412(13) 0.0498(13) 0.0459(13) -0.0123(10) -0.0097(10) -0.0045(11)
C9 0.0510(14) 0.0445(12) 0.0379(12) -0.0160(10) -0.0116(10) -0.0070(10)
C10 0.0514(14) 0.0501(14) 0.0482(14) -0.0086(11) -0.0197(11) 0.0001(11)
C11 0.0422(13) 0.0550(14) 0.0473(14) -0.0130(11) -0.0093(10) -0.0051(11)
C12 0.0557(15) 0.0496(14) 0.0422(13) -0.0179(12) -0.0141(11) -0.0046(11)
C13 0.0716(18) 0.0643(17) 0.0510(15) -0.0245(14) 0.0011(13) -0.0002(13)
N1 0.0571(12) 0.0483(11) 0.0413(11) -0.0194(9) -0.0127(9) -0.0044(9)
N2 0.0666(14) 0.0570(13) 0.0529(13) -0.0319(11) -0.0148(10) 0.0009(10)
N3 0.0625(13) 0.0563(12) 0.0405(11) -0.0326(10) -0.0164(9) 0.0013(9)
O1 0.0508(10) 0.0784(12) 0.0559(11) -0.0290(9) -0.0113(8) 0.0042(9)
O2 0.0591(11) 0.0611(11) 0.0489(10) -0.0155(9) -0.0034(8) 0.0043(8)
O3 0.0674(12) 0.0794(13) 0.0560(11) -0.0142(10) -0.0207(9) 0.0166(10)

loop_
_atom_type_symbol
_atom_type_description
_atom_type_scat_dispersion_real
_atom_type_scat_dispersion_imag
_atom_type_scat_source
C C 0.0033 0.0016 'International Tables Vol C Tables 4.2.6.8 and 6.1.1.4'
H H 0.0000 0.0000 'International Tables Vol C Tables 4.2.6.8 and 6.1.1.4'
N N 0.0061 0.0033 'International Tables Vol C Tables 4.2.6.8 and 6.1.1.4'
O O 0.0106 0.0060 'International Tables Vol C Tables 4.2.6.8 and 6.1.1.4'

loop_
_geom_angle_atom_site_label_1
_geom_angle_atom_site_label_2
_geom_angle_atom_site_label_3
_geom_angle_site_symmetry_1
_geom_angle_site_symmetry_3
_geom_angle
_geom_angle_publ_flag
N2 C1 N1 . . 127.4(2) ?
N2 C1 N3 . . 118.7(2) ?
N1 C1 N3 . . 113.84(19) ?
N1 C2 C3 . . 123.5(2) ?
N1 C2 H2A . . 118.3 ?
C3 C2 H2A . . 118.3 ?
C4 C3 C2 . . 116.4(2) ?
C4 C3 H3A . . 121.8 ?
C2 C3 H3A . . 121.8 ?
N2 C4 C3 . . 122.6(2) ?
N2 C4 H4A . . 118.7 ?
C3 C4 H4A . . 118.7 ?
O1 C5 N3 . . 124.8(2) ?
O1 C5 C6 . . 120.6(2) ?
N3 C5 C6 . . 114.57(19) ?
C11 C6 C7 . . 119.2(2) ?
C11 C6 C5 . . 118.7(2) ?
C7 C6 C5 . . 121.9(2) ?
C8 C7 C6 . . 120.0(2) ?
C8 C7 H7A . . 120.0 ?
C6 C7 H7A . . 120.0 ?
C7 C8 C9 . . 120.6(2) ?
C7 C8 H8A . . 119.7 ?
C9 C8 H8A . . 119.7 ?
C8 C9 C10 . . 119.4(2) ?
C8 C9 C12 . . 121.8(2) ?
C10 C9 C12 . . 118.8(2) ?
C11 C10 C9 . . 120.0(2) ?
C11 C10 H10A . . 120.0 ?
C9 C10 H10A . . 120.0 ?
C10 C11 C6 . . 120.8(2) ?
C10 C11 H11A . . 119.6 ?
C6 C11 H11A . . 119.6 ?
O3 C12 O2 . . 123.4(2) ?
O3 C12 C9 . . 124.5(2) ?
O2 C12 C9 . . 112.1(2) ?
O2 C13 H13A . . 109.5 ?
O2 C13 H13B . . 109.5 ?
H13A C13 H13B . . 109.5 ?
O2 C13 H13C . . 109.5 ?
H13A C13 H13C . . 109.5 ?
H13B C13 H13C . . 109.5 ?
C2 N1 C1 . . 114.5(2) ?
C1 N2 C4 . . 115.6(2) ?
C5 N3 C1 . . 127.31(19) ?
C5 N3 H3B . . 116.3 ?
C1 N3 H3B . . 116.3 ?
C12 O2 C13 . . 117.09(19) ?

loop_
_geom_bond_atom_site_label_1
_geom_bond_atom_site_label_2
_geom_bond_site_symmetry_2
_geom_bond_distance
_geom_bond_publ_flag
C1 N2 . 1.323(3) ?
C1 N1 . 1.336(3) ?
C1 N3 . 1.393(3) ?
C2 N1 . 1.331(3) ?
C2 C3 . 1.369(4) ?
C2 H2A . 0.9300 ?
C3 C4 . 1.368(4) ?
C3 H3A . 0.9300 ?
C4 N2 . 1.333(3) ?
C4 H4A . 0.9300 ?
C5 O1 . 1.213(3) ?
C5 N3 . 1.368(3) ?
C5 C6 . 1.501(3) ?
C6 C11 . 1.385(3) ?
C6 C7 . 1.389(3) ?
C7 C8 . 1.382(3) ?
C7 H7A . 0.9300 ?
C8 C9 . 1.384(3) ?
C8 H8A . 0.9300 ?
C9 C10 . 1.387(3) ?
C9 C12 . 1.490(3) ?
C10 C11 . 1.380(3) ?
C10 H10A . 0.9300 ?
C11 H11A . 0.9300 ?
C12 O3 . 1.202(3) ?
C12 O2 . 1.331(3) ?
C13 O2 . 1.443(3) ?
C13 H13A . 0.9600 ?
C13 H13B . 0.9600 ?
C13 H13C . 0.9600 ?
N3 H3B . 0.8600 ?

loop_
_geom_hbond_atom_site_label_D
_geom_hbond_atom_site_label_H
_geom_hbond_atom_site_label_A
_geom_hbond_site_symmetry_A
_geom_hbond_distance_DH
_geom_hbond_distance_HA
_geom_hbond_distance_DA
_geom_hbond_angle_DHA
N3 H3B N1 2_667 0.860 2.299 3.104(3) 156

loop_
_cod_related_entry_id
_cod_related_entry_database
_cod_related_entry_code
1 ChemSpider 29436166
